data_2208020
loop_
_publ_author_name
'Li-Rong Wen'
'Wen-Ying Qi'
'Xiao Wang'
'Ming Li'

_publ_section_title
;
 Ethyl 3,3-bis(benzylsulfanyl)acrylate
;
_journal_coeditor_code CV6609
_journal_issue 2
_journal_name_full 'Acta Crystallographica Section E'
_journal_page_first o453
_journal_page_last o454
_journal_paper_doi 10.1107/S1600536805042698
_journal_volume 62
_journal_year 2006
_chemical_formula_iupac 'C19 H20 O2 S2'
_chemical_formula_moiety 'C19 H20 O2 S2'
_chemical_formula_sum 'C19 H20 O2 S2'
_chemical_formula_weight 344.49
_chemical_name_systematic
;
Ethyl 3,3-bis(benzylsulfanyl)acrylate
;
_space_group_IT_number 14
_symmetry_cell_setting monoclinic
_symmetry_space_group_name_Hall '-P 2ybc'
_symmetry_space_group_name_H-M 'P 1 21/c 1'
_atom_sites_solution_hydrogens geom
_atom_sites_solution_primary direct
_atom_sites_solution_secondary difmap
_cell_angle_alpha 90.00
_cell_angle_beta 125.482(18)
_cell_angle_gamma 90.00
_cell_formula_units_Z 4
_cell_length_a 14.582(6)
_cell_length_b 6.909(3)
_cell_length_c 22.653(7)
_cell_measurement_reflns_used 1699
_cell_measurement_temperature 294(2)
_cell_measurement_theta_max 23.07
_cell_measurement_theta_min 2.8
_cell_volume 1858.4(13)
_computing_cell_refinement 'SAINT (Bruker, 1999)'
_computing_data_collection 'SMART (Bruker,  1998)'
_computing_data_reduction SAINT
_computing_molecular_graphics 'SHELXTL (Bruker, 1999)'
_computing_publication_material SHELXTL
_computing_structure_refinement 'SHELXL97 (Sheldrick, 1997)'
_computing_structure_solution 'SHELXS97 (Sheldrick, 1997)'
_diffrn_ambient_temperature 294(2)
_diffrn_measured_fraction_theta_full 0.996
_diffrn_measured_fraction_theta_max 0.996
_diffrn_measurement_device_type 'Bruker APEX-II CCD area-detector'
_diffrn_measurement_method '\f and \w'
_diffrn_radiation_monochromator graphite
_diffrn_radiation_source 'fine-focus sealed tube'
_diffrn_radiation_type MoK\a
_diffrn_radiation_wavelength 0.71073
_diffrn_reflns_av_R_equivalents 0.0285
_diffrn_reflns_av_sigmaI/netI 0.0749
_diffrn_reflns_limit_h_max 16
_diffrn_reflns_limit_h_min -17
_diffrn_reflns_limit_k_max 7
_diffrn_reflns_limit_k_min -8
_diffrn_reflns_limit_l_max 26
_diffrn_reflns_limit_l_min -26
_diffrn_reflns_number 9650
_diffrn_reflns_theta_full 25.03
_diffrn_reflns_theta_max 25.03
_diffrn_reflns_theta_min 1.85
_diffrn_standards_number 0
_exptl_absorpt_coefficient_mu 0.293
_exptl_absorpt_correction_T_max 0.965
_exptl_absorpt_correction_T_min 0.932
_exptl_absorpt_correction_type multi-scan
_exptl_absorpt_process_details '(SADABS; Sheldrick, 1996)'
_exptl_crystal_colour light-yellow
_exptl_crystal_density_diffrn 1.231
_exptl_crystal_density_method 'not measured'
_exptl_crystal_description prism
_exptl_crystal_F_000 728
_exptl_crystal_size_max 0.34
_exptl_crystal_size_mid 0.20
_exptl_crystal_size_min 0.12
_refine_diff_density_max 0.232
_refine_diff_density_min -0.194
_refine_ls_extinction_method none
_refine_ls_goodness_of_fit_ref 1.059
_refine_ls_hydrogen_treatment constr
_refine_ls_matrix_type full
_refine_ls_number_parameters 209
_refine_ls_number_reflns 3297
_refine_ls_number_restraints 0
_refine_ls_restrained_S_all 1.059
_refine_ls_R_factor_all 0.0620
_refine_ls_R_factor_gt 0.0368
_refine_ls_shift/su_max 0.001
_refine_ls_shift/su_mean 0.000
_refine_ls_structure_factor_coef Fsqd
_refine_ls_weighting_details 'calc w = 1/[\s^2^(Fo^2^)+0.3616P] where P=(Fo^2^+2Fc^2^)/3'
_refine_ls_weighting_scheme calc
_refine_ls_wR_factor_gt 0.0958
_refine_ls_wR_factor_ref 0.1133
_reflns_number_gt 2313
_reflns_number_total 3297
_reflns_threshold_expression I>2\s(I)
_cod_data_source_file cv6609.cif
_cod_data_source_block 2
_cod_depositor_comments
;
The following automatic conversions were performed:
'_symmetry_cell_setting' value 'Monoclinic' changed to 'monoclinic'
according to '/home/saulius/struct/CIF-dictionaries/cif_core.dic'
dictionary named 'cif_core.dic' version 2.4.1 from 2010-06-29.

Automatic conversion script
Id: cif_fix_enum 1527 2010-12-29 10:47:43Z saulius 

The following automatic conversions were performed:

'_symmetry_cell_setting' value 'Monoclinic' changed to 'monoclinic'
according to /home/saulius/struct/CIF-dictionaries/cif_core.dic
dictionary named 'cif_core.dic' version 2.4.1 from 2010-06-29.

Automatic conversion script
Id: cif_fix_values 1715 2011-07-08 13:25:40Z adriana 
;
_cod_original_sg_symbol_H-M 'P 21/c'
_cod_database_code 2208020

loop_
_symmetry_equiv_pos_as_xyz
'x, y, z'
'-x, y+1/2, -z+1/2'
'-x, -y, -z'
'x, -y-1/2, z-1/2'

loop_
_atom_site_label
_atom_site_fract_x
_atom_site_fract_y
_atom_site_fract_z
_atom_site_U_iso_or_equiv
_atom_site_adp_type
_atom_site_calc_flag
_atom_site_refinement_flags
_atom_site_occupancy
_atom_site_type_symbol
S1 0.55078(5) 0.29847(8) 0.92005(3) 0.05219(19) Uani d . 1 S
S2 0.32793(5) 0.27821(8) 0.89523(3) 0.05447(19) Uani d . 1 S
O1 0.36319(14) 0.1972(2) 1.02760(9) 0.0600(4) Uani d . 1 O
O2 0.53588(13) 0.2007(2) 1.13342(9) 0.0605(4) Uani d . 1 O
C1 0.7954(2) 0.4739(4) 0.95586(14) 0.0676(7) Uani d . 1 C
H1 0.7724 0.5848 0.9672 0.081 Uiso calc R 1 H
C2 0.8582(2) 0.4903(5) 0.92854(17) 0.0851(8) Uani d . 1 C
H2 0.8774 0.6120 0.9214 0.102 Uiso calc R 1 H
C3 0.8923(2) 0.3284(5) 0.91185(17) 0.0871(9) Uani d . 1 C
H3 0.9347 0.3400 0.8934 0.104 Uiso calc R 1 H
C4 0.8644(2) 0.1491(5) 0.92223(16) 0.0808(8) Uani d . 1 C
H4 0.8877 0.0391 0.9107 0.097 Uiso calc R 1 H
C5 0.8015(2) 0.1307(4) 0.94984(14) 0.0671(7) Uani d . 1 C
H5 0.7829 0.0085 0.9571 0.080 Uiso calc R 1 H
C6 0.76628(18) 0.2942(3) 0.96658(12) 0.0541(6) Uani d . 1 C
C7 0.69718(18) 0.2767(3) 0.99630(13) 0.0558(6) Uani d . 1 C
H7A 0.7171 0.3784 1.0314 0.067 Uiso calc R 1 H
H7B 0.7105 0.1525 1.0200 0.067 Uiso calc R 1 H
C8 0.47519(17) 0.2671(3) 0.95747(12) 0.0457(5) Uani d . 1 C
C9 0.52572(19) 0.2349(3) 1.02870(12) 0.0501(5) Uani d . 1 C
H9 0.6039 0.2288 1.0590 0.060 Uiso calc R 1 H
C10 0.4643(2) 0.2094(3) 1.06036(13) 0.0514(5) Uani d . 1 C
C11 0.4831(2) 0.1849(4) 1.17121(14) 0.0732(7) Uani d . 1 C
H11A 0.4392 0.0667 1.1573 0.088 Uiso calc R 1 H
H11B 0.4333 0.2940 1.1594 0.088 Uiso calc R 1 H
C12 0.5751(3) 0.1828(6) 1.25008(17) 0.1098(11) Uani d . 1 C
H12A 0.6241 0.0750 1.2609 0.165 Uiso calc R 1 H
H12B 0.5434 0.1709 1.2771 0.165 Uiso calc R 1 H
H12C 0.6173 0.3010 1.2632 0.165 Uiso calc R 1 H
C13 0.30707(19) 0.3551(4) 0.81143(12) 0.0677(7) Uani d . 1 C
H13A 0.3519 0.4693 0.8200 0.081 Uiso calc R 1 H
H13B 0.3299 0.2532 0.7931 0.081 Uiso calc R 1 H
C14 0.18458(19) 0.3994(4) 0.75773(13) 0.0626(6) Uani d . 1 C
C15 0.1125(2) 0.2658(5) 0.70666(15) 0.0791(8) Uani d . 1 C
H15 0.1397 0.1445 0.7062 0.095 Uiso calc R 1 H
C16 0.0005(3) 0.3091(6) 0.65610(18) 0.0998(10) Uani d . 1 C
H16 -0.0471 0.2175 0.6215 0.120 Uiso calc R 1 H
C17 -0.0408(3) 0.4851(7) 0.65650(18) 0.1015(11) Uani d . 1 C
H17 -0.1165 0.5136 0.6223 0.122 Uiso calc R 1 H
C18 0.0288(3) 0.6196(6) 0.70697(19) 0.0924(9) Uani d . 1 C
H18 0.0010 0.7400 0.7076 0.111 Uiso calc R 1 H
C19 0.1417(2) 0.5752(5) 0.75739(15) 0.0812(8) Uani d . 1 C
H19 0.1892 0.6674 0.7917 0.097 Uiso calc R 1 H

loop_
_atom_site_aniso_label
_atom_site_aniso_U_11
_atom_site_aniso_U_22
_atom_site_aniso_U_33
_atom_site_aniso_U_12
_atom_site_aniso_U_13
_atom_site_aniso_U_23
S1 0.0457(3) 0.0671(4) 0.0459(3) 0.0013(3) 0.0278(3) 0.0008(3)
S2 0.0466(3) 0.0697(4) 0.0477(4) -0.0040(3) 0.0277(3) -0.0008(3)
O1 0.0596(11) 0.0688(10) 0.0572(10) -0.0005(8) 0.0371(9) 0.0021(8)
O2 0.0680(10) 0.0723(10) 0.0473(10) -0.0021(8) 0.0370(9) -0.0001(8)
C1 0.0601(15) 0.0752(17) 0.0708(17) -0.0018(13) 0.0399(14) -0.0040(14)
C2 0.078(2) 0.100(2) 0.094(2) -0.0124(16) 0.0600(19) 0.0035(18)
C3 0.0740(19) 0.125(3) 0.081(2) -0.0067(18) 0.0557(18) -0.0070(19)
C4 0.0750(18) 0.098(2) 0.082(2) 0.0089(16) 0.0533(17) -0.0139(17)
C5 0.0651(16) 0.0747(16) 0.0661(17) 0.0040(13) 0.0408(14) -0.0050(14)
C6 0.0388(12) 0.0721(15) 0.0447(13) 0.0020(11) 0.0205(11) -0.0021(11)
C7 0.0458(13) 0.0721(14) 0.0480(14) 0.0007(11) 0.0264(11) -0.0014(11)
C8 0.0488(12) 0.0425(11) 0.0482(13) -0.0014(9) 0.0295(11) -0.0044(10)
C9 0.0514(13) 0.0522(12) 0.0475(13) -0.0003(10) 0.0291(11) -0.0010(10)
C10 0.0594(15) 0.0488(12) 0.0470(14) -0.0002(11) 0.0315(12) 0.0000(10)
C11 0.0945(19) 0.0842(18) 0.0579(16) -0.0034(15) 0.0540(16) -0.0011(14)
C12 0.120(3) 0.156(3) 0.0574(19) -0.004(2) 0.054(2) 0.003(2)
C13 0.0521(14) 0.1035(19) 0.0466(14) -0.0013(13) 0.0281(12) 0.0012(14)
C14 0.0484(14) 0.0991(19) 0.0426(13) -0.0032(14) 0.0276(12) 0.0005(14)
C15 0.0650(18) 0.111(2) 0.0529(16) -0.0054(15) 0.0291(15) -0.0067(16)
C16 0.063(2) 0.149(3) 0.061(2) -0.021(2) 0.0211(17) -0.017(2)
C17 0.0546(19) 0.174(4) 0.064(2) 0.008(2) 0.0280(17) 0.010(2)
C18 0.079(2) 0.123(3) 0.079(2) 0.025(2) 0.0483(19) 0.015(2)
C19 0.0709(19) 0.111(2) 0.0591(17) -0.0034(17) 0.0363(16) -0.0063(16)

loop_
_atom_type_symbol
_atom_type_description
_atom_type_scat_dispersion_real
_atom_type_scat_dispersion_imag
_atom_type_scat_source
C C 0.0033 0.0016 'International Tables Vol C Tables 4.2.6.8 and 6.1.1.4'
H H 0.0000 0.0000 'International Tables Vol C Tables 4.2.6.8 and 6.1.1.4'
O O 0.0106 0.0060 'International Tables Vol C Tables 4.2.6.8 and 6.1.1.4'
S S 0.1246 0.1234 'International Tables Vol C Tables 4.2.6.8 and 6.1.1.4'

loop_
_geom_angle_atom_site_label_1
_geom_angle_atom_site_label_2
_geom_angle_atom_site_label_3
_geom_angle
_geom_angle_publ_flag
C8 S1 C7 104.64(11) yes
C8 S2 C13 103.67(11) yes
C10 O2 C11 115.38(19) ?
C2 C1 C6 120.4(2) ?
C2 C1 H1 119.8 ?
C6 C1 H1 119.8 ?
C3 C2 C1 120.2(3) ?
C3 C2 H2 119.9 ?
C1 C2 H2 119.9 ?
C2 C3 C4 120.1(3) ?
C2 C3 H3 119.9 ?
C4 C3 H3 119.9 ?
C3 C4 C5 120.2(3) ?
C3 C4 H4 119.9 ?
C5 C4 H4 119.9 ?
C6 C5 C4 119.9(3) ?
C6 C5 H5 120.1 ?
C4 C5 H5 120.1 ?
C1 C6 C5 119.1(2) ?
C1 C6 C7 120.3(2) ?
C5 C6 C7 120.5(2) ?
C6 C7 S1 106.90(16) yes
C6 C7 H7A 110.3 ?
S1 C7 H7A 110.3 ?
C6 C7 H7B 110.3 ?
S1 C7 H7B 110.3 ?
H7A C7 H7B 108.6 ?
C9 C8 S1 122.67(17) yes
C9 C8 S2 122.14(17) yes
S1 C8 S2 115.19(13) yes
C8 C9 C10 123.2(2) ?
C8 C9 H9 118.4 ?
C10 C9 H9 118.4 ?
O1 C10 O2 123.3(2) ?
O1 C10 C9 126.1(2) ?
O2 C10 C9 110.6(2) ?
O2 C11 C12 107.0(2) ?
O2 C11 H11A 110.3 ?
C12 C11 H11A 110.3 ?
O2 C11 H11B 110.3 ?
C12 C11 H11B 110.3 ?
H11A C11 H11B 108.6 ?
C11 C12 H12A 109.5 ?
C11 C12 H12B 109.5 ?
H12A C12 H12B 109.5 ?
C11 C12 H12C 109.5 ?
H12A C12 H12C 109.5 ?
H12B C12 H12C 109.5 ?
C14 C13 S2 107.80(16) ?
C14 C13 H13A 110.1 ?
S2 C13 H13A 110.1 ?
C14 C13 H13B 110.1 ?
S2 C13 H13B 110.1 ?
H13A C13 H13B 108.5 ?
C19 C14 C15 118.0(3) ?
C19 C14 C13 120.9(2) ?
C15 C14 C13 121.1(3) ?
C14 C15 C16 120.9(3) ?
C14 C15 H15 119.6 ?
C16 C15 H15 119.6 ?
C17 C16 C15 120.3(3) ?
C17 C16 H16 119.8 ?
C15 C16 H16 119.8 ?
C16 C17 C18 119.9(3) ?
C16 C17 H17 120.0 ?
C18 C17 H17 120.0 ?
C17 C18 C19 119.4(3) ?
C17 C18 H18 120.3 ?
C19 C18 H18 120.3 ?
C14 C19 C18 121.5(3) ?
C14 C19 H19 119.3 ?
C18 C19 H19 119.3 ?

loop_
_geom_bond_atom_site_label_1
_geom_bond_atom_site_label_2
_geom_bond_distance
_geom_bond_publ_flag
S1 C8 1.751(2) yes
S1 C7 1.812(2) yes
S2 C8 1.758(2) yes
S2 C13 1.819(2) yes
O1 C10 1.208(3) ?
O2 C10 1.352(3) ?
O2 C11 1.450(3) ?
C1 C2 1.376(3) ?
C1 C6 1.379(3) ?
C1 H1 0.9300 ?
C2 C3 1.364(4) ?
C2 H2 0.9300 ?
C3 C4 1.366(4) ?
C3 H3 0.9300 ?
C4 C5 1.384(3) ?
C4 H4 0.9300 ?
C5 C6 1.382(3) ?
C5 H5 0.9300 ?
C6 C7 1.507(3) ?
C7 H7A 0.9700 ?
C7 H7B 0.9700 ?
C8 C9 1.348(3) yes
C9 C10 1.447(3) ?
C9 H9 0.9300 ?
C11 C12 1.487(4) ?
C11 H11A 0.9700 ?
C11 H11B 0.9700 ?
C12 H12A 0.9600 ?
C12 H12B 0.9600 ?
C12 H12C 0.9600 ?
C13 C14 1.497(3) ?
C13 H13A 0.9700 ?
C13 H13B 0.9700 ?
C14 C19 1.364(4) ?
C14 C15 1.372(4) ?
C15 C16 1.377(4) ?
C15 H15 0.9300 ?
C16 C17 1.359(5) ?
C16 H16 0.9300 ?
C17 C18 1.362(5) ?
C17 H17 0.9300 ?
C18 C19 1.388(4) ?
C18 H18 0.9300 ?
C19 H19 0.9300 ?

loop_
_geom_hbond_atom_site_label_D
_geom_hbond_atom_site_label_H
_geom_hbond_atom_site_label_A
_geom_hbond_site_symmetry_A
_geom_hbond_distance_DH
_geom_hbond_distance_HA
_geom_hbond_distance_DA
_geom_hbond_angle_DHA
C1 H1 O1 3_667 0.93 2.54 3.414(3) 156
C13 H13A O2 3_667 0.97 2.64 3.592(3) 166

loop_
_geom_torsion_atom_site_label_1
_geom_torsion_atom_site_label_2
_geom_torsion_atom_site_label_3
_geom_torsion_atom_site_label_4
_geom_torsion
_geom_torsion_publ_flag
C6 C1 C2 C3 0.0(4) ?
C1 C2 C3 C4 0.0(5) ?
C2 C3 C4 C5 -0.1(5) ?
C3 C4 C5 C6 0.4(4) ?
C2 C1 C6 C5 0.3(4) ?
C2 C1 C6 C7 -179.8(2) ?
C4 C5 C6 C1 -0.5(4) ?
C4 C5 C6 C7 179.7(2) ?
C1 C6 C7 S1 84.7(2) yes
C5 C6 C7 S1 -95.5(2) ?
C8 S1 C7 C6 177.66(15) yes
C7 S1 C8 C9 0.1(2) yes
C7 S1 C8 S2 -179.31(11) yes
C13 S2 C8 C9 172.79(19) yes
C13 S2 C8 S1 -7.84(15) yes
S1 C8 C9 C10 179.80(15) ?
S2 C8 C9 C10 -0.9(3) ?
C11 O2 C10 O1 -2.9(3) ?
C11 O2 C10 C9 177.04(18) ?
C8 C9 C10 O1 6.6(3) ?
C8 C9 C10 O2 -173.28(19) ?
C10 O2 C11 C12 -178.5(2) ?
C8 S2 C13 C14 -171.18(18) yes
S2 C13 C14 C19 83.5(3) ?
S2 C13 C14 C15 -97.6(2) ?
C19 C14 C15 C16 0.7(4) ?
C13 C14 C15 C16 -178.2(3) ?
C14 C15 C16 C17 -0.7(5) ?
C15 C16 C17 C18 0.2(5) ?
C16 C17 C18 C19 0.3(5) ?
C15 C14 C19 C18 -0.2(4) ?
C13 C14 C19 C18 178.6(2) ?
C17 C18 C19 C14 -0.2(4) ?

loop_
_cod_related_entry_id
_cod_related_entry_database
_cod_related_entry_code
1 ChemSpider 21126582
